data_4100228
_journal_name_full 'Journal of the American Chemical Society'
_journal_year 2005
_chemical_formula_moiety 'C46 H34 B2, 2(C16 H32 Li O4)'
_chemical_formula_sum 'C78 H98 B2 Li2 O8'
_chemical_formula_weight 1199.06
_space_group_IT_number 14
_symmetry_cell_setting monoclinic
_symmetry_space_group_name_Hall '-P 2yn'
_symmetry_space_group_name_H-M 'P 1 21/n 1'
_cell_angle_alpha 90.00
_cell_angle_beta 97.093(2)
_cell_angle_gamma 90.00
_cell_formula_units_Z 2
_cell_length_a 10.2202(8)
_cell_length_b 10.8186(8)
_cell_length_c 31.611(2)
_cell_measurement_temperature 150(1)
_cell_volume 3468.4(5)
_diffrn_ambient_temperature 150(1)
_exptl_crystal_density_diffrn 1.148
_cod_depositor_comments
;
The following automatic conversions were performed:
'_symmetry_cell_setting' value 'Monoclinic' changed to 'monoclinic'
according to '/home/saulius/struct/CIF-dictionaries/cif_core.dic'
dictionary named 'cif_core.dic' version 2.4.1 from 2010-06-29.

Automatic conversion script
Id: cif_fix_enum 1527 2010-12-29 10:47:43Z saulius 
;
_cod_original_sg_symbol_H-M 'P 21/n'
_cod_database_code 4100228

loop_
_symmetry_equiv_pos_as_xyz
'x, y, z'
'-x+1/2, y+1/2, -z+1/2'
'-x, -y, -z'
'x-1/2, -y-1/2, z-1/2'

loop_
_atom_site_label
_atom_site_type_symbol
_atom_site_fract_x
_atom_site_fract_y
_atom_site_fract_z
_atom_site_U_iso_or_equiv
_atom_site_adp_type
_atom_site_occupancy
_atom_site_symmetry_multiplicity
_atom_site_calc_flag
_atom_site_refinement_flags
_atom_site_disorder_assembly
_atom_site_disorder_group
B1 B 0.3605(4) 0.6644(3) 0.12390(11) 0.0295(9) Uani 1 1 d . . .
C1 C 0.3944(3) 0.7618(3) 0.08876(10) 0.0319(8) Uani 1 1 d . . .
C2 C 0.4229(3) 0.8329(3) 0.06188(10) 0.0324(8) Uani 1 1 d . . .
C3 C 0.4606(3) 0.9166(3) 0.03033(9) 0.0294(8) Uani 1 1 d . . .
C4 C 0.5725(3) 0.8945(3) 0.01034(10) 0.0346(8) Uani 1 1 d . . .
H4 H 0.6231 0.8219 0.0171 0.042 Uiso 1 1 calc R . .
C5 C 0.3893(3) 1.0235(3) 0.01908(10) 0.0343(8) Uani 1 1 d . . .
H5 H 0.3121 1.0404 0.0320 0.041 Uiso 1 1 calc R . .
C11 C 0.2877(3) 0.5483(3) 0.09711(9) 0.0261(7) Uani 1 1 d . . .
C12 C 0.1573(3) 0.5582(3) 0.07841(10) 0.0365(8) Uani 1 1 d . . .
H12 H 0.1097 0.6311 0.0835 0.044 Uiso 1 1 calc R . .
C13 C 0.0938(3) 0.4675(3) 0.05295(10) 0.0409(9) Uani 1 1 d . . .
H13 H 0.0051 0.4792 0.0407 0.049 Uiso 1 1 calc R . .
C14 C 0.1591(4) 0.3603(3) 0.04535(10) 0.0408(9) Uani 1 1 d . . .
H14 H 0.1160 0.2969 0.0281 0.049 Uiso 1 1 calc R . .
C15 C 0.2876(4) 0.3467(3) 0.06316(11) 0.0411(9) Uani 1 1 d . . .
H15 H 0.3341 0.2732 0.0581 0.049 Uiso 1 1 calc R . .
C16 C 0.3507(3) 0.4390(3) 0.08852(10) 0.0334(8) Uani 1 1 d . . .
H16 H 0.4398 0.4270 0.1004 0.040 Uiso 1 1 calc R . .
C21 C 0.4976(3) 0.6246(3) 0.15309(9) 0.0287(8) Uani 1 1 d . . .
C22 C 0.5053(3) 0.5247(3) 0.18130(10) 0.0385(9) Uani 1 1 d . . .
H22 H 0.4274 0.4788 0.1838 0.046 Uiso 1 1 calc R . .
C23 C 0.6212(3) 0.4893(3) 0.20586(10) 0.0434(9) Uani 1 1 d . . .
H23 H 0.6217 0.4197 0.2242 0.052 Uiso 1 1 calc R . .
C24 C 0.7357(3) 0.5553(3) 0.20368(10) 0.0413(9) Uani 1 1 d . . .
H24 H 0.8156 0.5321 0.2204 0.050 Uiso 1 1 calc R . .
C25 C 0.7316(4) 0.6552(3) 0.17690(12) 0.0470(10) Uani 1 1 d . . .
H25 H 0.8092 0.7024 0.1753 0.056 Uiso 1 1 calc R . .
C26 C 0.6158(3) 0.6878(3) 0.15220(11) 0.0387(9) Uani 1 1 d . . .
H26 H 0.6169 0.7569 0.1337 0.046 Uiso 1 1 calc R . .
C31 C 0.2605(3) 0.7285(3) 0.15395(9) 0.0297(8) Uani 1 1 d . . .
C32 C 0.2426(4) 0.8552(3) 0.15664(11) 0.0456(9) Uani 1 1 d . . .
H32 H 0.2901 0.9078 0.1399 0.055 Uiso 1 1 calc R . .
C33 C 0.1588(4) 0.9087(4) 0.18257(13) 0.0605(12) Uani 1 1 d . . .
H33 H 0.1501 0.9961 0.1833 0.073 Uiso 1 1 calc R . .
C34 C 0.0884(4) 0.8364(4) 0.20715(12) 0.0579(12) Uani 1 1 d . . .
H34 H 0.0315 0.8728 0.2252 0.069 Uiso 1 1 calc R . .
C35 C 0.1013(4) 0.7112(4) 0.20526(11) 0.0506(10) Uani 1 1 d . . .
H35 H 0.0520 0.6599 0.2218 0.061 Uiso 1 1 calc R . .
C36 C 0.1857(3) 0.6584(3) 0.17935(10) 0.0385(9) Uani 1 1 d . . .
H36 H 0.1932 0.5709 0.1788 0.046 Uiso 1 1 calc R . .
Li1 Li 0.8377(6) 0.1887(5) 0.12110(17) 0.0407(14) Uani 1 1 d . . .
O1 O 0.7953(2) 0.3172(2) 0.07948(6) 0.0390(6) Uani 1 1 d D A .
C41 C 0.7631(4) 0.4411(3) 0.09208(10) 0.0392(9) Uani 1 1 d D . .
H41A H 0.8441 0.4864 0.1035 0.047 Uiso 1 1 calc R A .
H41B H 0.7030 0.4384 0.1143 0.047 Uiso 1 1 calc R . .
C42 C 0.6969(4) 0.5036(3) 0.05229(10) 0.0433(9) Uani 1 1 d D A .
H42A H 0.7604 0.5551 0.0389 0.052 Uiso 1 1 calc R . .
H42B H 0.6227 0.5562 0.0589 0.052 Uiso 1 1 calc R . .
C43 C 0.6477(3) 0.3969(3) 0.02359(10) 0.0413(9) Uani 1 1 d D . .
H43A H 0.5609 0.3670 0.0301 0.050 Uiso 1 1 calc R A .
H43B H 0.6409 0.4205 -0.0069 0.050 Uiso 1 1 calc R . .
C44 C 0.7530(3) 0.3013(3) 0.03446(10) 0.0387(9) Uani 1 1 d D A .
H44A H 0.7174 0.2172 0.0285 0.046 Uiso 1 1 calc R . .
H44B H 0.8275 0.3147 0.0177 0.046 Uiso 1 1 calc R . .
O2 O 0.8925(3) 0.0408(2) 0.09434(8) 0.0512(7) Uani 1 1 d . A .
C45 C 0.8377(4) -0.0761(3) 0.10401(14) 0.0587(11) Uani 1 1 d . . .
H45A H 0.7445 -0.0815 0.0911 0.070 Uiso 1 1 calc R A .
H45B H 0.8411 -0.0865 0.1352 0.070 Uiso 1 1 calc R . .
C46 C 0.9169(4) -0.1723(4) 0.08621(16) 0.0700(13) Uani 1 1 d . A .
H46A H 0.8603 -0.2405 0.0737 0.084 Uiso 1 1 calc R . .
H46B H 0.9839 -0.2064 0.1084 0.084 Uiso 1 1 calc R . .
C47 C 0.9804(6) -0.1065(4) 0.05285(14) 0.0872(17) Uani 1 1 d . . .
H47A H 0.9224 -0.1059 0.0253 0.105 Uiso 1 1 calc R A .
H47B H 1.0656 -0.1454 0.0487 0.105 Uiso 1 1 calc R . .
C48 C 1.0008(5) 0.0234(4) 0.07067(14) 0.0704(13) Uani 1 1 d . A .
H48A H 1.0857 0.0301 0.0893 0.084 Uiso 1 1 calc R . .
H48B H 0.9992 0.0850 0.0474 0.084 Uiso 1 1 calc R . .
O3 O 0.9649(2) 0.2432(2) 0.16664(7) 0.0518(7) Uani 1 1 d . A .
C49 C 1.0912(4) 0.2896(5) 0.15936(13) 0.0801(16) Uani 1 1 d . . .
H49A H 1.0829 0.3742 0.1474 0.096 Uiso 1 1 calc R A .
H49B H 1.1312 0.2357 0.1391 0.096 Uiso 1 1 calc R . .
C50 C 1.1739(4) 0.2905(4) 0.20172(13) 0.0656(12) Uani 1 1 d . A .
H50A H 1.2181 0.2099 0.2079 0.079 Uiso 1 1 calc R . .
H50B H 1.2412 0.3567 0.2033 0.079 Uiso 1 1 calc R . .
C51 C 1.0758(4) 0.3146(5) 0.23085(14) 0.0803(15) Uani 1 1 d . . .
H51A H 1.0558 0.4039 0.2321 0.096 Uiso 1 1 calc R A .
H51B H 1.1070 0.2847 0.2600 0.096 Uiso 1 1 calc R . .
C52 C 0.9554(4) 0.2420(4) 0.21140(12) 0.0623(12) Uani 1 1 d . A .
H52A H 0.9577 0.1564 0.2225 0.075 Uiso 1 1 calc R . .
H52B H 0.8730 0.2823 0.2177 0.075 Uiso 1 1 calc R . .
O4A O 0.6795(12) 0.1477(12) 0.1458(4) 0.044(2) Uani 0.662(12) 1 d PD A 1
C53A C 0.5574(13) 0.1452(9) 0.1166(3) 0.047(2) Uani 0.662(12) 1 d PD A 1
H53A H 0.5520 0.0698 0.0988 0.056 Uiso 0.662(12) 1 calc PR A 1
H53B H 0.5501 0.2188 0.0979 0.056 Uiso 0.662(12) 1 calc PR A 1
C54A C 0.4526(13) 0.146(2) 0.1457(6) 0.0818(18) Uani 0.662(12) 1 d PD A 1
H54A H 0.3676 0.1143 0.1312 0.098 Uiso 0.662(12) 1 calc PR A 1
H54B H 0.4397 0.2290 0.1574 0.098 Uiso 0.662(12) 1 calc PR A 1
C55A C 0.5139(10) 0.0561(12) 0.1802(4) 0.075(3) Uani 0.662(12) 1 d PD A 1
H55A H 0.4733 0.0654 0.2068 0.090 Uiso 0.662(12) 1 calc PR A 1
H55B H 0.5052 -0.0308 0.1704 0.090 Uiso 0.662(12) 1 calc PR A 1
C56A C 0.6544(8) 0.0965(10) 0.1859(3) 0.059(2) Uani 0.662(12) 1 d PD A 1
H56A H 0.6693 0.1594 0.2088 0.071 Uiso 0.662(12) 1 calc PR A 1
H56B H 0.7133 0.0253 0.1937 0.071 Uiso 0.662(12) 1 calc PR A 1
O4B O 0.677(2) 0.126(3) 0.1396(9) 0.044(2) Uani 0.338(12) 1 d PD A 2
C53B C 0.6472(19) 0.0430(17) 0.1731(6) 0.059(2) Uani 0.338(12) 1 d PD A 2
H53C H 0.7229 0.0357 0.1957 0.071 Uiso 0.338(12) 1 calc PR A 2
H53D H 0.6234 -0.0403 0.1616 0.071 Uiso 0.338(12) 1 calc PR A 2
C54B C 0.531(2) 0.105(2) 0.1897(7) 0.075(3) Uani 0.338(12) 1 d PD A 2
H54C H 0.5579 0.1789 0.2069 0.090 Uiso 0.338(12) 1 calc PR A 2
H54D H 0.4829 0.0470 0.2065 0.090 Uiso 0.338(12) 1 calc PR A 2
C55B C 0.452(2) 0.137(4) 0.1467(11) 0.0818(18) Uani 0.338(12) 1 d PD A 2
H55C H 0.4099 0.0634 0.1325 0.098 Uiso 0.338(12) 1 calc PR A 2
H55D H 0.3830 0.1999 0.1502 0.098 Uiso 0.338(12) 1 calc PR A 2
C56B C 0.557(3) 0.1884(18) 0.1230(7) 0.047(2) Uani 0.338(12) 1 d PD A 2
H56C H 0.5355 0.1724 0.0921 0.056 Uiso 0.338(12) 1 calc PR A 2
H56D H 0.5654 0.2787 0.1275 0.056 Uiso 0.338(12) 1 calc PR A 2

loop_
_atom_site_aniso_label
_atom_site_aniso_U_11
_atom_site_aniso_U_22
_atom_site_aniso_U_33
_atom_site_aniso_U_23
_atom_site_aniso_U_13
_atom_site_aniso_U_12
B1 0.031(2) 0.028(2) 0.030(2) 0.0012(16) 0.0063(16) -0.0039(17)
C1 0.035(2) 0.0306(19) 0.0299(18) -0.0038(16) 0.0041(15) -0.0018(16)
C2 0.038(2) 0.0281(18) 0.0315(18) -0.0019(16) 0.0052(16) -0.0023(16)
C3 0.034(2) 0.0273(18) 0.0260(17) -0.0015(14) 0.0005(15) -0.0062(15)
C4 0.043(2) 0.0287(18) 0.0321(18) 0.0030(15) 0.0044(16) 0.0017(16)
C5 0.038(2) 0.035(2) 0.0317(18) 0.0011(16) 0.0109(16) -0.0013(17)
C11 0.0271(19) 0.0301(18) 0.0217(16) 0.0074(14) 0.0054(14) -0.0020(14)
C12 0.035(2) 0.039(2) 0.0350(19) -0.0013(16) 0.0022(16) 0.0043(17)
C13 0.028(2) 0.056(2) 0.036(2) 0.0025(18) -0.0052(16) -0.0036(18)
C14 0.054(3) 0.040(2) 0.0293(19) -0.0044(16) 0.0073(18) -0.0145(19)
C15 0.043(2) 0.034(2) 0.045(2) -0.0080(17) 0.0026(18) -0.0028(17)
C16 0.0283(19) 0.034(2) 0.0376(19) -0.0025(16) 0.0033(15) -0.0007(16)
C21 0.033(2) 0.0293(18) 0.0245(17) -0.0041(14) 0.0080(14) -0.0020(15)
C22 0.029(2) 0.049(2) 0.0377(19) 0.0096(17) 0.0063(16) -0.0046(17)
C23 0.043(2) 0.054(2) 0.0329(19) 0.0116(17) 0.0062(17) 0.0070(19)
C24 0.033(2) 0.057(2) 0.0325(19) -0.0047(18) -0.0021(16) 0.0037(18)
C25 0.031(2) 0.049(2) 0.058(2) -0.004(2) -0.0036(18) -0.0098(18)
C26 0.037(2) 0.034(2) 0.045(2) 0.0024(16) 0.0033(17) -0.0085(17)
C31 0.0277(18) 0.0337(19) 0.0265(17) -0.0014(15) -0.0015(14) 0.0004(15)
C32 0.056(2) 0.039(2) 0.043(2) -0.0014(18) 0.0086(19) 0.0050(19)
C33 0.077(3) 0.047(2) 0.059(3) -0.012(2) 0.016(2) 0.021(2)
C34 0.049(3) 0.085(3) 0.041(2) -0.019(2) 0.0067(19) 0.019(2)
C35 0.039(2) 0.073(3) 0.040(2) -0.004(2) 0.0109(18) -0.003(2)
C36 0.038(2) 0.043(2) 0.0363(19) -0.0017(17) 0.0115(17) -0.0012(17)
Li1 0.044(4) 0.043(3) 0.035(3) 0.005(3) 0.005(3) -0.003(3)
O1 0.0505(15) 0.0365(13) 0.0287(12) -0.0012(10) 0.0003(11) 0.0003(11)
C41 0.049(2) 0.035(2) 0.0337(19) -0.0070(16) 0.0047(17) -0.0016(17)
C42 0.050(2) 0.041(2) 0.040(2) 0.0048(17) 0.0071(18) 0.0049(18)
C43 0.042(2) 0.050(2) 0.0320(19) 0.0040(17) 0.0023(16) 0.0018(18)
C44 0.046(2) 0.043(2) 0.0267(18) -0.0047(16) 0.0020(16) -0.0033(17)
O2 0.0642(18) 0.0332(14) 0.0587(16) 0.0003(12) 0.0180(14) -0.0008(13)
C45 0.064(3) 0.035(2) 0.074(3) 0.004(2) -0.003(2) -0.004(2)
C46 0.061(3) 0.052(3) 0.095(4) -0.009(3) 0.002(3) 0.006(2)
C47 0.155(5) 0.060(3) 0.051(3) 0.000(2) 0.031(3) 0.049(3)
C48 0.084(3) 0.061(3) 0.072(3) 0.005(2) 0.034(3) 0.008(3)
O3 0.0524(17) 0.0699(18) 0.0317(13) 0.0021(13) -0.0003(12) -0.0180(14)
C49 0.078(3) 0.109(4) 0.050(3) 0.016(3) -0.005(2) -0.050(3)
C50 0.066(3) 0.072(3) 0.056(3) 0.003(2) -0.007(2) -0.021(2)
C51 0.069(3) 0.110(4) 0.056(3) -0.031(3) -0.015(2) 0.016(3)
C52 0.057(3) 0.090(3) 0.040(2) 0.000(2) 0.009(2) 0.010(2)
O4A 0.0412(16) 0.059(5) 0.032(4) 0.005(4) 0.004(2) -0.004(2)
C53A 0.044(3) 0.045(7) 0.049(4) -0.001(4) 0.000(3) 0.007(6)
C54A 0.050(3) 0.087(4) 0.111(4) 0.050(3) 0.019(3) -0.003(3)
C55A 0.060(4) 0.100(9) 0.064(6) 0.022(6) 0.009(4) -0.037(5)
C56A 0.065(4) 0.080(7) 0.033(5) 0.009(4) 0.007(4) -0.008(5)
O4B 0.0412(16) 0.059(5) 0.032(4) 0.005(4) 0.004(2) -0.004(2)
C53B 0.065(4) 0.080(7) 0.033(5) 0.009(4) 0.007(4) -0.008(5)
C54B 0.060(4) 0.100(9) 0.064(6) 0.022(6) 0.009(4) -0.037(5)
C55B 0.050(3) 0.087(4) 0.111(4) 0.050(3) 0.019(3) -0.003(3)
C56B 0.044(3) 0.045(7) 0.049(4) -0.001(4) 0.000(3) 0.007(6)

loop_
_geom_bond_atom_site_label_1
_geom_bond_atom_site_label_2
_geom_bond_distance
_geom_bond_site_symmetry_2
_geom_bond_publ_flag
B1 C1 1.600(5) . ?
B1 C31 1.634(5) . ?
B1 C21 1.638(5) . ?
B1 C11 1.641(5) . ?
C1 C2 1.208(4) . ?
C2 C3 1.435(4) . ?
C3 C5 1.389(4) . ?
C3 C4 1.394(4) . ?
C4 C5 1.376(4) 3_675 ?
C4 H4 0.9500 . ?
C5 C4 1.376(4) 3_675 ?
C5 H5 0.9500 . ?
C11 C16 1.389(4) . ?
C11 C12 1.394(4) . ?
C12 C13 1.379(5) . ?
C12 H12 0.9500 . ?
C13 C14 1.374(5) . ?
C13 H13 0.9500 . ?
C14 C15 1.372(5) . ?
C14 H14 0.9500 . ?
C15 C16 1.388(5) . ?
C15 H15 0.9500 . ?
C16 H16 0.9500 . ?
C21 C26 1.392(4) . ?
C21 C22 1.397(4) . ?
C22 C23 1.387(5) . ?
C22 H22 0.9500 . ?
C23 C24 1.380(5) . ?
C23 H23 0.9500 . ?
C24 C25 1.370(5) . ?
C24 H24 0.9500 . ?
C25 C26 1.380(5) . ?
C25 H25 0.9500 . ?
C26 H26 0.9500 . ?
C31 C32 1.387(5) . ?
C31 C36 1.398(4) . ?
C32 C33 1.383(5) . ?
C32 H32 0.9500 . ?
C33 C34 1.368(6) . ?
C33 H33 0.9500 . ?
C34 C35 1.362(6) . ?
C34 H34 0.9500 . ?
C35 C36 1.384(5) . ?
C35 H35 0.9500 . ?
C36 H36 0.9500 . ?
Li1 O3 1.910(6) . ?
Li1 O2 1.925(6) . ?
Li1 O1 1.927(6) . ?
Li1 O4B 1.93(2) . ?
Li1 O4A 1.933(11) . ?
O1 C44 1.446(4) . ?
O1 C41 1.448(4) . ?
C41 C42 1.512(5) . ?
C41 H41A 0.9900 . ?
C41 H41B 0.9900 . ?
C42 C43 1.515(5) . ?
C42 H42A 0.9900 . ?
C42 H42B 0.9900 . ?
C43 C44 1.501(5) . ?
C43 H43A 0.9900 . ?
C43 H43B 0.9900 . ?
C44 H44A 0.9900 . ?
C44 H44B 0.9900 . ?
O2 C48 1.422(5) . ?
O2 C45 1.431(4) . ?
C45 C46 1.472(5) . ?
C45 H45A 0.9900 . ?
C45 H45B 0.9900 . ?
C46 C47 1.486(6) . ?
C46 H46A 0.9900 . ?
C46 H46B 0.9900 . ?
C47 C48 1.519(6) . ?
C47 H47A 0.9900 . ?
C47 H47B 0.9900 . ?
C48 H48A 0.9900 . ?
C48 H48B 0.9900 . ?
O3 C49 1.430(5) . ?
O3 C52 1.430(4) . ?
C49 C50 1.493(5) . ?
C49 H49A 0.9900 . ?
C49 H49B 0.9900 . ?
C50 C51 1.466(6) . ?
C50 H50A 0.9900 . ?
C50 H50B 0.9900 . ?
C51 C52 1.523(6) . ?
C51 H51A 0.9900 . ?
C51 H51B 0.9900 . ?
C52 H52A 0.9900 . ?
C52 H52B 0.9900 . ?
O4A C56A 1.435(9) . ?
O4A C53A 1.457(10) . ?
C53A C54A 1.494(11) . ?
C53A H53A 0.9900 . ?
C53A H53B 0.9900 . ?
C54A C55A 1.533(10) . ?
C54A H54A 0.9900 . ?
C54A H54B 0.9900 . ?
C55A C56A 1.490(10) . ?
C55A H55A 0.9900 . ?
C55A H55B 0.9900 . ?
C56A H56A 0.9900 . ?
C56A H56B 0.9900 . ?
O4B C56B 1.444(13) . ?
O4B C53B 1.451(13) . ?
C53B C54B 1.508(14) . ?
C53B H53C 0.9900 . ?
C53B H53D 0.9900 . ?
C54B C55B 1.537(13) . ?
C54B H54C 0.9900 . ?
C54B H54D 0.9900 . ?
C55B C56B 1.489(14) . ?
C55B H55C 0.9900 . ?
C55B H55D 0.9900 . ?
C56B H56C 0.9900 . ?
C56B H56D 0.9900 . ?
